data_7241930
loop_
_publ_author_name
'Cervantes-Reyes, Alejandro'
'Farshadfar, Kaveh'
'Rudolph, Matthias'
'Rominger, Frank'
'Schaub, Thomas'
'Ariafard, Alireza'
'Hashmi, A. Stephen K.'

_publ_section_title
;
 Copper-catalysed synthesis of \a-alkylidene cyclic carbonates from
 propargylic alcohols and CO2
;
_journal_issue 2
_journal_name_full 'Green Chemistry'
_journal_page_first 889
_journal_page_last 897
_journal_paper_doi 10.1039/D0GC03990J
_journal_volume 23
_journal_year 2021
_chemical_formula_sum 'C41 H49 Cl6 Cu N2'
_chemical_formula_weight 846.06
_chemical_name_common 'DPrCuCl in manuscript'
_space_group_crystal_system monoclinic
_space_group_IT_number 14
_space_group_name_Hall '-P 2ybc'
_space_group_name_H-M_alt 'P 1 21/c 1'
_atom_sites_solution_hydrogens geom
_audit_creation_method SHELXL-2018/3
_audit_update_record
;
2020-06-08 deposited with the CCDC.	2020-12-20 downloaded from the CCDC.
;
_cell_angle_alpha 90
_cell_angle_beta 97.340(3)
_cell_angle_gamma 90
_cell_formula_units_Z 4
_cell_length_a 10.6240(12)
_cell_length_b 23.227(3)
_cell_length_c 17.226(2)
_cell_measurement_reflns_used 4197
_cell_measurement_temperature 200(2)
_cell_measurement_theta_max 20.23
_cell_measurement_theta_min 2.31
_cell_volume 4215.9(9)
_computing_cell_refinement 'Bruker SAINT'
_computing_data_collection 'Bruker APEX2'
_computing_data_reduction 'Bruker SAINT'
_computing_molecular_graphics 'Bruker SHELXTL'
_computing_publication_material 'Bruker SHELXTL'
_computing_structure_refinement 'SHELXL-2018/3 (Sheldrick, 2018)'
_computing_structure_solution 'SHELXT-2014 (Sheldrick 2014)'
_diffrn_ambient_temperature 200(2)
_diffrn_measured_fraction_theta_full 0.995
_diffrn_measured_fraction_theta_max 0.995
_diffrn_measurement_device_type 'Bruker APEX-II Quazar area detector'
_diffrn_measurement_method '\f and \w scans'
_diffrn_radiation_type MoK\a
_diffrn_radiation_wavelength 0.71073
_diffrn_reflns_av_R_equivalents 0.0983
_diffrn_reflns_av_unetI/netI 0.0756
_diffrn_reflns_Laue_measured_fraction_full 0.995
_diffrn_reflns_Laue_measured_fraction_max 0.995
_diffrn_reflns_limit_h_max 12
_diffrn_reflns_limit_h_min -12
_diffrn_reflns_limit_k_max 27
_diffrn_reflns_limit_k_min -27
_diffrn_reflns_limit_l_max 20
_diffrn_reflns_limit_l_min -20
_diffrn_reflns_number 38755
_diffrn_reflns_point_group_measured_fraction_full 0.995
_diffrn_reflns_point_group_measured_fraction_max 0.995
_diffrn_reflns_theta_full 25.096
_diffrn_reflns_theta_max 25.096
_diffrn_reflns_theta_min 1.480
_diffrn_source 'ImuS microsource'
_exptl_absorpt_coefficient_mu 0.929
_exptl_absorpt_correction_T_max 0.9579
_exptl_absorpt_correction_T_min 0.8493
_exptl_absorpt_correction_type multi-scan
_exptl_absorpt_process_details
;
Sheldrick, G. M. (2008). <i>SADABS</i>. University of G\"ottingen, Germany.
;
_exptl_crystal_colour colourless
_exptl_crystal_density_diffrn 1.333
_exptl_crystal_description brick
_exptl_crystal_F_000 1760
_exptl_crystal_size_max 0.084
_exptl_crystal_size_mid 0.064
_exptl_crystal_size_min 0.024
_refine_diff_density_max 1.683
_refine_diff_density_min -1.067
_refine_diff_density_rms 0.101
_refine_ls_extinction_method none
_refine_ls_goodness_of_fit_ref 1.029
_refine_ls_hydrogen_treatment constr
_refine_ls_matrix_type full
_refine_ls_number_parameters 459
_refine_ls_number_reflns 7489
_refine_ls_number_restraints 0
_refine_ls_restrained_S_all 1.029
_refine_ls_R_factor_all 0.1245
_refine_ls_R_factor_gt 0.0755
_refine_ls_shift/su_max 0.001
_refine_ls_shift/su_mean 0.000
_refine_ls_structure_factor_coef Fsqd
_refine_ls_weighting_details 'w=1/[\s^2^(Fo^2^)+(0.1147P)^2^+10.5389P] where P=(Fo^2^+2Fc^2^)/3'
_refine_ls_weighting_scheme calc
_refine_ls_wR_factor_gt 0.1998
_refine_ls_wR_factor_ref 0.2320
_reflns_Friedel_coverage 0.000
_reflns_number_gt 4749
_reflns_number_total 7489
_reflns_threshold_expression 'I > 2\s(I)'
_cod_data_source_file d0gc03990j2.cif
_cod_data_source_block alc33
_cod_depositor_comments 'Adding full bibliography for 7241930--7241931.cif.'
_cod_original_cell_volume 4215.8(8)
_cod_original_sg_symbol_H-M 'P 21/c'
_cod_database_code 7241930
_shelx_shelxl_version_number 2018/3
_shelx_space_group_comment
; 
The symmetry employed for this shelxl refinement is uniquely defined 
by the following loop, which should always be used as a source of 
symmetry information in preference to the above space-group names. 
They are only intended as comments. 
;
_shelx_estimated_absorpt_t_min 0.926
_shelx_estimated_absorpt_t_max 0.978

loop_
_space_group_symop_operation_xyz
'x, y, z'
'-x, y+1/2, -z+1/2'
'-x, -y, -z'
'x, -y-1/2, z-1/2'

loop_
_atom_site_label
_atom_site_type_symbol
_atom_site_fract_x
_atom_site_fract_y
_atom_site_fract_z
_atom_site_U_iso_or_equiv
_atom_site_adp_type
_atom_site_occupancy
_atom_site_site_symmetry_order
_atom_site_calc_flag
_atom_site_refinement_flags_posn
_atom_site_refinement_flags_adp
_atom_site_refinement_flags_occupancy
_atom_site_disorder_assembly
_atom_site_disorder_group
Cu1 Cu 0.77110(7) 0.50662(3) 0.67353(4) 0.0290(2) Uani 1 1 d . . . . .
Cl1 Cl 0.72924(16) 0.59251(6) 0.63599(9) 0.0434(4) Uani 1 1 d . . . . .
C1 C 0.8070(5) 0.4324(2) 0.7160(3) 0.0243(12) Uani 1 1 d . . . . .
N2 N 0.8413(4) 0.42782(18) 0.7942(2) 0.0249(10) Uani 1 1 d . . . . .
C3 C 0.9223(5) 0.3817(2) 0.8347(3) 0.0307(13) Uani 1 1 d . . . . .
H3A H 0.990794 0.400248 0.870423 0.037 Uiso 1 1 calc R U . . .
H3B H 0.962928 0.360302 0.794863 0.037 Uiso 1 1 calc R U . . .
C4 C 0.7638(5) 0.3258(2) 0.7011(3) 0.0306(13) Uani 1 1 d . . . . .
H4A H 0.695718 0.309468 0.662921 0.037 Uiso 1 1 calc R U . . .
H4B H 0.727967 0.331255 0.750934 0.037 Uiso 1 1 calc R U . . .
N5 N 0.7967(4) 0.38380(18) 0.6722(2) 0.0243(10) Uani 1 1 d . . . . .
C11 C 0.8305(6) 0.4802(2) 0.8382(3) 0.0293(13) Uani 1 1 d . . . . .
C12 C 0.9364(6) 0.5175(2) 0.8515(3) 0.0324(13) Uani 1 1 d . . . . .
C13 C 0.9241(7) 0.5669(3) 0.8945(4) 0.0414(16) Uani 1 1 d . . . . .
H13 H 0.994481 0.592207 0.905234 0.050 Uiso 1 1 calc R U . . .
C14 C 0.8104(7) 0.5802(3) 0.9224(4) 0.0496(18) Uani 1 1 d . . . . .
H14 H 0.803037 0.614715 0.951050 0.060 Uiso 1 1 calc R U . . .
C15 C 0.7087(7) 0.5435(3) 0.9086(4) 0.0459(17) Uani 1 1 d . . . . .
H15 H 0.631809 0.552889 0.928452 0.055 Uiso 1 1 calc R U . . .
C16 C 0.7154(6) 0.4927(3) 0.8663(3) 0.0342(13) Uani 1 1 d . . . . .
C17 C 1.0609(6) 0.5060(3) 0.8190(4) 0.0373(14) Uani 1 1 d . . . . .
H17 H 1.050264 0.469916 0.787248 0.045 Uiso 1 1 calc R U . . .
C171 C 1.1708(7) 0.4966(3) 0.8845(4) 0.059(2) Uani 1 1 d . . . . .
H17A H 1.247201 0.485702 0.861661 0.088 Uiso 1 1 calc R U . . .
H17B H 1.148513 0.465839 0.919228 0.088 Uiso 1 1 calc R U . . .
H17C H 1.186842 0.532267 0.914574 0.088 Uiso 1 1 calc R U . . .
C172 C 1.0905(7) 0.5546(3) 0.7649(4) 0.0533(18) Uani 1 1 d . . . . .
H17D H 1.168948 0.545678 0.742963 0.080 Uiso 1 1 calc R U . . .
H17E H 1.101173 0.590612 0.794558 0.080 Uiso 1 1 calc R U . . .
H17F H 1.020493 0.558634 0.722349 0.080 Uiso 1 1 calc R U . . .
C19 C 0.5991(6) 0.4548(3) 0.8492(4) 0.0418(15) Uani 1 1 d . . . . .
H19 H 0.628251 0.416567 0.831498 0.050 Uiso 1 1 calc R U . . .
C191 C 0.5319(7) 0.4441(3) 0.9219(4) 0.0563(19) Uani 1 1 d . . . . .
H19A H 0.468905 0.413379 0.910723 0.084 Uiso 1 1 calc R U . . .
H19B H 0.489418 0.479469 0.935416 0.084 Uiso 1 1 calc R U . . .
H19C H 0.594572 0.432566 0.965933 0.084 Uiso 1 1 calc R U . . .
C192 C 0.5064(7) 0.4791(4) 0.7834(4) 0.058(2) Uani 1 1 d . . . . .
H19D H 0.434913 0.452495 0.771541 0.086 Uiso 1 1 calc R U . . .
H19E H 0.549251 0.484093 0.736685 0.086 Uiso 1 1 calc R U . . .
H19F H 0.475063 0.516415 0.799193 0.086 Uiso 1 1 calc R U . . .
C21 C 0.7761(5) 0.3923(2) 0.5879(3) 0.0252(12) Uani 1 1 d . . . . .
C22 C 0.6523(5) 0.3963(2) 0.5500(3) 0.0274(12) Uani 1 1 d . . . . .
C23 C 0.6351(6) 0.4059(2) 0.4703(3) 0.0350(14) Uani 1 1 d . . . . .
H23 H 0.551516 0.409328 0.443487 0.042 Uiso 1 1 calc R U . . .
C24 C 0.7374(6) 0.4105(2) 0.4291(3) 0.0384(15) Uani 1 1 d . . . . .
H24 H 0.724408 0.416921 0.374145 0.046 Uiso 1 1 calc R U . . .
C25 C 0.8584(6) 0.4058(3) 0.4677(4) 0.0384(15) Uani 1 1 d . . . . .
H25 H 0.928233 0.409456 0.438696 0.046 Uiso 1 1 calc R U . . .
C26 C 0.8819(5) 0.3961(2) 0.5475(3) 0.0298(13) Uani 1 1 d . . . . .
C27 C 0.5356(5) 0.3928(3) 0.5933(4) 0.0358(14) Uani 1 1 d . . . . .
H27 H 0.565161 0.390563 0.650657 0.043 Uiso 1 1 calc R U . . .
C271 C 0.4580(6) 0.3381(3) 0.5692(4) 0.0530(18) Uani 1 1 d . . . . .
H27A H 0.388558 0.334582 0.601245 0.080 Uiso 1 1 calc R U . . .
H27B H 0.513271 0.304300 0.577244 0.080 Uiso 1 1 calc R U . . .
H27C H 0.423033 0.340773 0.513869 0.080 Uiso 1 1 calc R U . . .
C272 C 0.4516(6) 0.4462(3) 0.5783(4) 0.0463(17) Uani 1 1 d . . . . .
H27D H 0.380503 0.443752 0.609193 0.069 Uiso 1 1 calc R U . . .
H27E H 0.418782 0.448405 0.522524 0.069 Uiso 1 1 calc R U . . .
H27F H 0.501732 0.480788 0.593480 0.069 Uiso 1 1 calc R U . . .
C29 C 1.0161(5) 0.3907(3) 0.5874(4) 0.0410(15) Uani 1 1 d . . . . .
H29 H 1.012393 0.373442 0.640211 0.049 Uiso 1 1 calc R U . . .
C291 C 1.0980(6) 0.3511(4) 0.5430(5) 0.060(2) Uani 1 1 d . . . . .
H29A H 1.177751 0.342596 0.576118 0.089 Uiso 1 1 calc R U . . .
H29B H 1.116240 0.370309 0.494987 0.089 Uiso 1 1 calc R U . . .
H29C H 1.052109 0.315142 0.529419 0.089 Uiso 1 1 calc R U . . .
C292 C 1.0784(7) 0.4501(3) 0.5996(5) 0.062(2) Uani 1 1 d . . . . .
H29D H 1.158622 0.446542 0.634224 0.093 Uiso 1 1 calc R U . . .
H29E H 1.021479 0.476148 0.623313 0.093 Uiso 1 1 calc R U . . .
H29F H 1.094804 0.465721 0.548955 0.093 Uiso 1 1 calc R U . . .
C31 C 0.8562(6) 0.3386(3) 0.8815(3) 0.0366(14) Uani 1 1 d . . . . .
C32 C 0.8482(6) 0.2800(3) 0.8588(4) 0.0408(16) Uani 1 1 d . . . . .
C33 C 0.7876(7) 0.2419(3) 0.9049(4) 0.057(2) Uani 1 1 d . . . . .
H33 H 0.781333 0.202410 0.890651 0.068 Uiso 1 1 calc R U . . .
C34 C 0.7374(8) 0.2600(4) 0.9698(5) 0.070(3) Uani 1 1 d . . . . .
H34 H 0.694612 0.233397 0.999105 0.084 Uiso 1 1 calc R U . . .
C35 C 0.7486(9) 0.3174(4) 0.9932(5) 0.072(3) Uani 1 1 d . . . . .
H35 H 0.714933 0.329923 1.038870 0.087 Uiso 1 1 calc R U . . .
C36 C 0.8093(7) 0.3558(3) 0.9493(4) 0.0486(17) Uani 1 1 d . . . . .
H36 H 0.819074 0.394714 0.965900 0.058 Uiso 1 1 calc R U . . .
C41 C 0.8693(6) 0.2815(2) 0.7151(3) 0.0342(14) Uani 1 1 d . . . . .
C42 C 0.9040(6) 0.2587(2) 0.7905(4) 0.0398(15) Uani 1 1 d . . . . .
C43 C 0.9933(7) 0.2144(3) 0.7995(5) 0.054(2) Uani 1 1 d . . . . .
H43 H 1.016075 0.198003 0.849825 0.065 Uiso 1 1 calc R U . . .
C44 C 1.0491(7) 0.1940(3) 0.7374(5) 0.058(2) Uani 1 1 d . . . . .
H44 H 1.110006 0.163949 0.744882 0.070 Uiso 1 1 calc R U . . .
C45 C 1.0164(7) 0.2173(3) 0.6648(5) 0.059(2) Uani 1 1 d . . . . .
H45 H 1.056258 0.203831 0.621874 0.070 Uiso 1 1 calc R U . . .
C46 C 0.9258(6) 0.2604(2) 0.6531(4) 0.0428(16) Uani 1 1 d . . . . .
H46 H 0.902326 0.275596 0.602034 0.051 Uiso 1 1 calc R U . . .
C51 C 0.2976(12) 0.2829(6) 0.8465(10) 0.154(7) Uani 1 1 d . . . . .
H51 H 0.267456 0.245090 0.823442 0.184 Uiso 1 1 calc R U . . .
Cl2 Cl 0.4545(4) 0.2816(2) 0.8660(4) 0.243(3) Uani 1 1 d . . . . .
Cl3 Cl 0.2192(5) 0.2974(2) 0.9280(3) 0.192(2) Uani 1 1 d . . . . .
Cl4 Cl 0.2492(4) 0.3395(2) 0.7770(3) 0.1702(18) Uani 1 1 d . . . . .
C52 C 0.5296(12) 0.6562(5) 0.7713(8) 0.116(4) Uani 1 1 d . . . . .
H52A H 0.568686 0.617603 0.778384 0.139 Uiso 1 1 calc R U . . .
H52B H 0.531565 0.667619 0.716046 0.139 Uiso 1 1 calc R U . . .
Cl5 Cl 0.6196(4) 0.70359(17) 0.8298(3) 0.1716(18) Uani 1 1 d . . . . .
Cl6 Cl 0.3748(3) 0.6514(2) 0.7878(2) 0.1579(17) Uani 1 1 d . . . . .

loop_
_atom_site_aniso_label
_atom_site_aniso_U_11
_atom_site_aniso_U_22
_atom_site_aniso_U_33
_atom_site_aniso_U_23
_atom_site_aniso_U_13
_atom_site_aniso_U_12
Cu1 0.0349(4) 0.0229(4) 0.0282(4) 0.0023(3) -0.0001(3) 0.0016(3)
Cl1 0.0568(10) 0.0246(8) 0.0444(9) 0.0075(6) -0.0113(7) 0.0024(7)
C1 0.019(3) 0.026(3) 0.028(3) 0.000(2) 0.003(2) -0.003(2)
N2 0.025(2) 0.023(2) 0.026(2) 0.0003(18) -0.0005(19) 0.0007(19)
C3 0.034(3) 0.024(3) 0.031(3) 0.004(2) -0.009(2) 0.003(2)
C4 0.035(3) 0.023(3) 0.031(3) 0.005(2) -0.003(2) -0.005(2)
N5 0.023(2) 0.022(2) 0.026(2) 0.0033(18) -0.0020(19) 0.0013(19)
C11 0.040(3) 0.027(3) 0.021(3) 0.002(2) 0.003(2) 0.004(3)
C12 0.041(3) 0.028(3) 0.026(3) 0.005(2) -0.001(3) -0.003(3)
C13 0.057(4) 0.030(3) 0.035(3) 0.000(3) -0.002(3) -0.003(3)
C14 0.074(5) 0.031(4) 0.046(4) -0.010(3) 0.013(4) -0.004(4)
C15 0.060(4) 0.040(4) 0.041(4) -0.005(3) 0.022(3) 0.008(3)
C16 0.043(3) 0.035(3) 0.025(3) 0.000(2) 0.004(2) 0.000(3)
C17 0.034(3) 0.034(3) 0.041(3) 0.002(3) -0.005(3) -0.007(3)
C171 0.045(4) 0.070(5) 0.058(5) 0.000(4) -0.008(3) -0.007(4)
C172 0.054(4) 0.042(4) 0.066(5) 0.009(3) 0.013(4) -0.016(3)
C19 0.040(4) 0.047(4) 0.040(4) -0.010(3) 0.010(3) -0.002(3)
C191 0.053(4) 0.067(5) 0.052(4) 0.000(4) 0.020(4) -0.001(4)
C192 0.043(4) 0.083(6) 0.047(4) -0.007(4) 0.003(3) -0.003(4)
C21 0.029(3) 0.020(3) 0.026(3) -0.002(2) 0.001(2) -0.001(2)
C22 0.028(3) 0.026(3) 0.028(3) 0.001(2) 0.003(2) -0.001(2)
C23 0.039(3) 0.029(3) 0.035(3) 0.002(2) -0.006(3) -0.001(3)
C24 0.058(4) 0.031(3) 0.026(3) -0.002(2) 0.004(3) 0.000(3)
C25 0.043(4) 0.034(3) 0.042(4) -0.009(3) 0.020(3) -0.006(3)
C26 0.033(3) 0.020(3) 0.037(3) -0.007(2) 0.008(3) -0.001(2)
C27 0.025(3) 0.045(4) 0.037(3) 0.005(3) 0.003(3) 0.008(3)
C271 0.033(4) 0.057(4) 0.067(5) 0.006(4) 0.000(3) -0.011(3)
C272 0.033(4) 0.062(5) 0.043(4) 0.002(3) 0.002(3) 0.021(3)
C29 0.022(3) 0.051(4) 0.053(4) -0.004(3) 0.013(3) -0.004(3)
C291 0.032(4) 0.075(5) 0.074(5) -0.009(4) 0.015(4) 0.011(4)
C292 0.039(4) 0.064(5) 0.084(6) -0.013(4) 0.011(4) -0.017(4)
C31 0.040(4) 0.037(3) 0.030(3) 0.013(3) -0.007(3) -0.003(3)
C32 0.038(4) 0.037(4) 0.043(4) 0.015(3) -0.013(3) -0.005(3)
C33 0.067(5) 0.045(4) 0.054(5) 0.025(3) -0.008(4) -0.010(4)
C34 0.064(5) 0.077(6) 0.066(6) 0.047(5) -0.008(4) -0.021(5)
C35 0.082(6) 0.095(7) 0.041(4) 0.031(4) 0.015(4) -0.003(5)
C36 0.062(5) 0.051(4) 0.031(3) 0.015(3) 0.001(3) 0.006(4)
C41 0.037(3) 0.020(3) 0.042(3) 0.000(2) -0.009(3) -0.002(3)
C42 0.043(4) 0.019(3) 0.052(4) 0.004(3) -0.015(3) -0.005(3)
C43 0.062(5) 0.022(3) 0.070(5) 0.010(3) -0.023(4) 0.001(3)
C44 0.052(4) 0.026(4) 0.090(6) -0.006(4) -0.016(4) 0.013(3)
C45 0.064(5) 0.033(4) 0.075(5) -0.012(4) -0.006(4) 0.015(4)
C46 0.050(4) 0.022(3) 0.053(4) -0.006(3) -0.007(3) 0.007(3)
C51 0.088(8) 0.130(11) 0.227(16) -0.096(12) -0.040(9) 0.043(8)
Cl2 0.107(3) 0.202(5) 0.395(9) -0.133(6) -0.071(4) 0.026(3)
Cl3 0.212(5) 0.202(5) 0.157(4) -0.100(4) 0.010(3) 0.013(4)
Cl4 0.106(3) 0.181(4) 0.218(5) -0.023(4) -0.001(3) 0.006(3)
C52 0.135(10) 0.077(7) 0.149(11) -0.021(7) 0.070(9) -0.029(7)
Cl5 0.139(3) 0.107(3) 0.261(5) -0.046(3) -0.004(3) -0.006(2)
Cl6 0.093(2) 0.234(5) 0.149(3) -0.049(3) 0.024(2) -0.022(3)

loop_
_atom_type_symbol
_atom_type_description
_atom_type_scat_dispersion_real
_atom_type_scat_dispersion_imag
_atom_type_scat_source
C C 0.0033 0.0016 'International Tables Vol C Tables 4.2.6.8 and 6.1.1.4'
H H 0.0000 0.0000 'International Tables Vol C Tables 4.2.6.8 and 6.1.1.4'
N N 0.0061 0.0033 'International Tables Vol C Tables 4.2.6.8 and 6.1.1.4'
Cl Cl 0.1484 0.1585 'International Tables Vol C Tables 4.2.6.8 and 6.1.1.4'
Cu Cu 0.3201 1.2651 'International Tables Vol C Tables 4.2.6.8 and 6.1.1.4'

loop_
_geom_angle_atom_site_label_1
_geom_angle_atom_site_label_2
_geom_angle_atom_site_label_3
_geom_angle
_geom_angle_site_symmetry_1
_geom_angle_site_symmetry_3
_geom_angle_publ_flag
C1 Cu1 Cl1 174.96(17) . . ?
N5 C1 N2 118.7(5) . . ?
N5 C1 Cu1 123.2(4) . . ?
N2 C1 Cu1 118.1(4) . . ?
C1 N2 C11 115.2(4) . . ?
C1 N2 C3 126.1(4) . . ?
C11 N2 C3 116.0(4) . . ?
N2 C3 C31 116.5(5) . . ?
N2 C3 H3A 108.2 . . ?
C31 C3 H3A 108.2 . . ?
N2 C3 H3B 108.2 . . ?
C31 C3 H3B 108.2 . . ?
H3A C3 H3B 107.3 . . ?
N5 C4 C41 117.7(5) . . ?
N5 C4 H4A 107.9 . . ?
C41 C4 H4A 107.9 . . ?
N5 C4 H4B 107.9 . . ?
C41 C4 H4B 107.9 . . ?
H4A C4 H4B 107.2 . . ?
C1 N5 C21 115.7(4) . . ?
C1 N5 C4 124.9(4) . . ?
C21 N5 C4 116.4(4) . . ?
C16 C11 C12 121.8(5) . . ?
C16 C11 N2 119.1(5) . . ?
C12 C11 N2 119.0(5) . . ?
C13 C12 C11 117.9(6) . . ?
C13 C12 C17 119.2(6) . . ?
C11 C12 C17 122.9(5) . . ?
C12 C13 C14 121.0(6) . . ?
C12 C13 H13 119.5 . . ?
C14 C13 H13 119.5 . . ?
C15 C14 C13 120.1(6) . . ?
C15 C14 H14 119.9 . . ?
C13 C14 H14 119.9 . . ?
C14 C15 C16 121.6(6) . . ?
C14 C15 H15 119.2 . . ?
C16 C15 H15 119.2 . . ?
C15 C16 C11 117.5(6) . . ?
C15 C16 C19 119.9(6) . . ?
C11 C16 C19 122.5(5) . . ?
C172 C17 C12 110.7(5) . . ?
C172 C17 C171 111.1(6) . . ?
C12 C17 C171 111.7(5) . . ?
C172 C17 H17 107.7 . . ?
C12 C17 H17 107.7 . . ?
C171 C17 H17 107.7 . . ?
C17 C171 H17A 109.5 . . ?
C17 C171 H17B 109.5 . . ?
H17A C171 H17B 109.5 . . ?
C17 C171 H17C 109.5 . . ?
H17A C171 H17C 109.5 . . ?
H17B C171 H17C 109.5 . . ?
C17 C172 H17D 109.5 . . ?
C17 C172 H17E 109.5 . . ?
H17D C172 H17E 109.5 . . ?
C17 C172 H17F 109.5 . . ?
H17D C172 H17F 109.5 . . ?
H17E C172 H17F 109.5 . . ?
C192 C19 C16 111.4(6) . . ?
C192 C19 C191 110.2(6) . . ?
C16 C19 C191 112.8(5) . . ?
C192 C19 H19 107.4 . . ?
C16 C19 H19 107.4 . . ?
C191 C19 H19 107.4 . . ?
C19 C191 H19A 109.5 . . ?
C19 C191 H19B 109.5 . . ?
H19A C191 H19B 109.5 . . ?
C19 C191 H19C 109.5 . . ?
H19A C191 H19C 109.5 . . ?
H19B C191 H19C 109.5 . . ?
C19 C192 H19D 109.5 . . ?
C19 C192 H19E 109.5 . . ?
H19D C192 H19E 109.5 . . ?
C19 C192 H19F 109.5 . . ?
H19D C192 H19F 109.5 . . ?
H19E C192 H19F 109.5 . . ?
C22 C21 C26 122.3(5) . . ?
C22 C21 N5 119.2(5) . . ?
C26 C21 N5 118.5(5) . . ?
C23 C22 C21 118.2(5) . . ?
C23 C22 C27 118.7(5) . . ?
C21 C22 C27 123.0(5) . . ?
C24 C23 C22 120.9(6) . . ?
C24 C23 H23 119.6 . . ?
C22 C23 H23 119.6 . . ?
C25 C24 C23 119.7(6) . . ?
C25 C24 H24 120.2 . . ?
C23 C24 H24 120.2 . . ?
C24 C25 C26 122.2(6) . . ?
C24 C25 H25 118.9 . . ?
C26 C25 H25 118.9 . . ?
C25 C26 C21 116.7(5) . . ?
C25 C26 C29 120.4(5) . . ?
C21 C26 C29 122.8(5) . . ?
C22 C27 C272 111.5(5) . . ?
C22 C27 C271 110.6(5) . . ?
C272 C27 C271 110.0(5) . . ?
C22 C27 H27 108.2 . . ?
C272 C27 H27 108.2 . . ?
C271 C27 H27 108.2 . . ?
C27 C271 H27A 109.5 . . ?
C27 C271 H27B 109.5 . . ?
H27A C271 H27B 109.5 . . ?
C27 C271 H27C 109.5 . . ?
H27A C271 H27C 109.5 . . ?
H27B C271 H27C 109.5 . . ?
C27 C272 H27D 109.5 . . ?
C27 C272 H27E 109.5 . . ?
H27D C272 H27E 109.5 . . ?
C27 C272 H27F 109.5 . . ?
H27D C272 H27F 109.5 . . ?
H27E C272 H27F 109.5 . . ?
C26 C29 C292 110.8(6) . . ?
C26 C29 C291 112.7(5) . . ?
C292 C29 C291 110.2(5) . . ?
C26 C29 H29 107.6 . . ?
C292 C29 H29 107.6 . . ?
C291 C29 H29 107.6 . . ?
C29 C291 H29A 109.5 . . ?
C29 C291 H29B 109.5 . . ?
H29A C291 H29B 109.5 . . ?
C29 C291 H29C 109.5 . . ?
H29A C291 H29C 109.5 . . ?
H29B C291 H29C 109.5 . . ?
C29 C292 H29D 109.5 . . ?
C29 C292 H29E 109.5 . . ?
H29D C292 H29E 109.5 . . ?
C29 C292 H29F 109.5 . . ?
H29D C292 H29F 109.5 . . ?
H29E C292 H29F 109.5 . . ?
C36 C31 C32 119.7(6) . . ?
C36 C31 C3 120.0(6) . . ?
C32 C31 C3 120.2(6) . . ?
C33 C32 C31 117.8(7) . . ?
C33 C32 C42 120.1(6) . . ?
C31 C32 C42 122.0(5) . . ?
C34 C33 C32 121.7(7) . . ?
C34 C33 H33 119.1 . . ?
C32 C33 H33 119.1 . . ?
C33 C34 C35 120.3(7) . . ?
C33 C34 H34 119.9 . . ?
C35 C34 H34 119.9 . . ?
C36 C35 C34 119.2(8) . . ?
C36 C35 H35 120.4 . . ?
C34 C35 H35 120.4 . . ?
C35 C36 C31 121.2(7) . . ?
C35 C36 H36 119.4 . . ?
C31 C36 H36 119.4 . . ?
C46 C41 C42 119.5(6) . . ?
C46 C41 C4 120.2(5) . . ?
C42 C41 C4 120.2(6) . . ?
C43 C42 C41 118.4(7) . . ?
C43 C42 C32 119.9(6) . . ?
C41 C42 C32 121.8(5) . . ?
C44 C43 C42 121.6(7) . . ?
C44 C43 H43 119.2 . . ?
C42 C43 H43 119.2 . . ?
C45 C44 C43 119.5(7) . . ?
C45 C44 H44 120.2 . . ?
C43 C44 H44 120.2 . . ?
C44 C45 C46 120.6(8) . . ?
C44 C45 H45 119.7 . . ?
C46 C45 H45 119.7 . . ?
C41 C46 C45 120.4(6) . . ?
C41 C46 H46 119.8 . . ?
C45 C46 H46 119.8 . . ?
Cl2 C51 Cl3 114.1(9) . . ?
Cl2 C51 Cl4 109.9(10) . . ?
Cl3 C51 Cl4 105.5(6) . . ?
Cl2 C51 H51 109.0 . . ?
Cl3 C51 H51 109.0 . . ?
Cl4 C51 H51 109.0 . . ?
Cl5 C52 Cl6 115.1(7) . . ?
Cl5 C52 H52A 108.5 . . ?
Cl6 C52 H52A 108.5 . . ?
Cl5 C52 H52B 108.5 . . ?
Cl6 C52 H52B 108.5 . . ?
H52A C52 H52B 107.5 . . ?

loop_
_geom_bond_atom_site_label_1
_geom_bond_atom_site_label_2
_geom_bond_distance
_geom_bond_site_symmetry_2
_geom_bond_publ_flag
Cu1 C1 1.892(5) . ?
Cu1 Cl1 2.1267(16) . ?
C1 N5 1.354(7) . ?
C1 N2 1.354(7) . ?
N2 C11 1.446(7) . ?
N2 C3 1.491(7) . ?
C3 C31 1.513(8) . ?
C3 H3A 0.9900 . ?
C3 H3B 0.9900 . ?
C4 N5 1.492(7) . ?
C4 C41 1.519(8) . ?
C4 H4A 0.9900 . ?
C4 H4B 0.9900 . ?
N5 C21 1.455(7) . ?
C11 C16 1.403(8) . ?
C11 C12 1.415(8) . ?
C12 C13 1.381(8) . ?
C12 C17 1.524(9) . ?
C13 C14 1.391(10) . ?
C13 H13 0.9500 . ?
C14 C15 1.374(10) . ?
C14 H14 0.9500 . ?
C15 C16 1.392(8) . ?
C15 H15 0.9500 . ?
C16 C19 1.516(9) . ?
C17 C172 1.520(9) . ?
C17 C171 1.532(9) . ?
C17 H17 1.0000 . ?
C171 H17A 0.9800 . ?
C171 H17B 0.9800 . ?
C171 H17C 0.9800 . ?
C172 H17D 0.9800 . ?
C172 H17E 0.9800 . ?
C172 H17F 0.9800 . ?
C19 C192 1.514(9) . ?
C19 C191 1.539(9) . ?
C19 H19 1.0000 . ?
C191 H19A 0.9800 . ?
C191 H19B 0.9800 . ?
C191 H19C 0.9800 . ?
C192 H19D 0.9800 . ?
C192 H19E 0.9800 . ?
C192 H19F 0.9800 . ?
C21 C22 1.395(7) . ?
C21 C26 1.397(8) . ?
C22 C23 1.381(8) . ?
C22 C27 1.528(8) . ?
C23 C24 1.376(9) . ?
C23 H23 0.9500 . ?
C24 C25 1.375(9) . ?
C24 H24 0.9500 . ?
C25 C26 1.384(8) . ?
C25 H25 0.9500 . ?
C26 C29 1.507(8) . ?
C27 C272 1.531(8) . ?
C27 C271 1.541(9) . ?
C27 H27 1.0000 . ?
C271 H27A 0.9800 . ?
C271 H27B 0.9800 . ?
C271 H27C 0.9800 . ?
C272 H27D 0.9800 . ?
C272 H27E 0.9800 . ?
C272 H27F 0.9800 . ?
C29 C292 1.533(9) . ?
C29 C291 1.536(9) . ?
C29 H29 1.0000 . ?
C291 H29A 0.9800 . ?
C291 H29B 0.9800 . ?
C291 H29C 0.9800 . ?
C292 H29D 0.9800 . ?
C292 H29E 0.9800 . ?
C292 H29F 0.9800 . ?
C31 C36 1.385(9) . ?
C31 C32 1.415(9) . ?
C32 C33 1.400(9) . ?
C32 C42 1.470(9) . ?
C33 C34 1.366(12) . ?
C33 H33 0.9500 . ?
C34 C35 1.392(13) . ?
C34 H34 0.9500 . ?
C35 C36 1.382(10) . ?
C35 H35 0.9500 . ?
C36 H36 0.9500 . ?
C41 C46 1.380(9) . ?
C41 C42 1.407(8) . ?
C42 C43 1.394(9) . ?
C43 C44 1.371(11) . ?
C43 H43 0.9500 . ?
C44 C45 1.367(11) . ?
C44 H44 0.9500 . ?
C45 C46 1.387(9) . ?
C45 H45 0.9500 . ?
C46 H46 0.9500 . ?
C51 Cl2 1.659(13) . ?
C51 Cl3 1.755(16) . ?
C51 Cl4 1.807(17) . ?
C51 H51 1.0000 . ?
C52 Cl5 1.701(12) . ?
C52 Cl6 1.708(12) . ?
C52 H52A 0.9900 . ?
C52 H52B 0.9900 . ?

loop_
_geom_torsion_atom_site_label_1
_geom_torsion_atom_site_label_2
_geom_torsion_atom_site_label_3
_geom_torsion_atom_site_label_4
_geom_torsion
_geom_torsion_site_symmetry_1
_geom_torsion_site_symmetry_2
_geom_torsion_site_symmetry_3
_geom_torsion_site_symmetry_4
_geom_torsion_publ_flag
N5 C1 N2 C11 -170.5(5) . . . . ?
Cu1 C1 N2 C11 7.8(6) . . . . ?
N5 C1 N2 C3 28.9(8) . . . . ?
Cu1 C1 N2 C3 -152.8(4) . . . . ?
C1 N2 C3 C31 -109.0(6) . . . . ?
C11 N2 C3 C31 90.6(6) . . . . ?
N2 C1 N5 C21 -172.2(4) . . . . ?
Cu1 C1 N5 C21 9.6(6) . . . . ?
N2 C1 N5 C4 28.4(7) . . . . ?
Cu1 C1 N5 C4 -149.8(4) . . . . ?
C41 C4 N5 C1 -106.5(6) . . . . ?
C41 C4 N5 C21 94.2(6) . . . . ?
C1 N2 C11 C16 88.8(6) . . . . ?
C3 N2 C11 C16 -108.6(6) . . . . ?
C1 N2 C11 C12 -91.0(6) . . . . ?
C3 N2 C11 C12 71.6(6) . . . . ?
C16 C11 C12 C13 1.0(8) . . . . ?
N2 C11 C12 C13 -179.2(5) . . . . ?
C16 C11 C12 C17 -177.6(5) . . . . ?
N2 C11 C12 C17 2.2(8) . . . . ?
C11 C12 C13 C14 -1.4(9) . . . . ?
C17 C12 C13 C14 177.3(6) . . . . ?
C12 C13 C14 C15 1.2(10) . . . . ?
C13 C14 C15 C16 -0.6(10) . . . . ?
C14 C15 C16 C11 0.2(9) . . . . ?
C14 C15 C16 C19 -177.2(6) . . . . ?
C12 C11 C16 C15 -0.4(8) . . . . ?
N2 C11 C16 C15 179.8(5) . . . . ?
C12 C11 C16 C19 177.0(5) . . . . ?
N2 C11 C16 C19 -2.9(8) . . . . ?
C13 C12 C17 C172 -59.2(7) . . . . ?
C11 C12 C17 C172 119.4(6) . . . . ?
C13 C12 C17 C171 65.1(7) . . . . ?
C11 C12 C17 C171 -116.3(6) . . . . ?
C15 C16 C19 C192 77.3(7) . . . . ?
C11 C16 C19 C192 -99.9(7) . . . . ?
C15 C16 C19 C191 -47.2(8) . . . . ?
C11 C16 C19 C191 135.6(6) . . . . ?
C1 N5 C21 C22 -89.8(6) . . . . ?
C4 N5 C21 C22 71.5(6) . . . . ?
C1 N5 C21 C26 90.4(6) . . . . ?
C4 N5 C21 C26 -108.3(5) . . . . ?
C26 C21 C22 C23 -1.9(8) . . . . ?
N5 C21 C22 C23 178.3(5) . . . . ?
C26 C21 C22 C27 -179.4(5) . . . . ?
N5 C21 C22 C27 0.7(8) . . . . ?
C21 C22 C23 C24 1.0(8) . . . . ?
C27 C22 C23 C24 178.7(5) . . . . ?
C22 C23 C24 C25 -0.3(9) . . . . ?
C23 C24 C25 C26 0.5(9) . . . . ?
C24 C25 C26 C21 -1.3(8) . . . . ?
C24 C25 C26 C29 179.5(6) . . . . ?
C22 C21 C26 C25 2.0(8) . . . . ?
N5 C21 C26 C25 -178.1(5) . . . . ?
C22 C21 C26 C29 -178.8(5) . . . . ?
N5 C21 C26 C29 1.0(8) . . . . ?
C23 C22 C27 C272 -54.4(7) . . . . ?
C21 C22 C27 C272 123.2(6) . . . . ?
C23 C22 C27 C271 68.4(7) . . . . ?
C21 C22 C27 C271 -114.0(6) . . . . ?
C25 C26 C29 C292 77.7(7) . . . . ?
C21 C26 C29 C292 -101.4(7) . . . . ?
C25 C26 C29 C291 -46.3(8) . . . . ?
C21 C26 C29 C291 134.6(6) . . . . ?
N2 C3 C31 C36 -68.5(7) . . . . ?
N2 C3 C31 C32 114.9(6) . . . . ?
C36 C31 C32 C33 2.5(9) . . . . ?
C3 C31 C32 C33 179.1(5) . . . . ?
C36 C31 C32 C42 -175.8(6) . . . . ?
C3 C31 C32 C42 0.8(8) . . . . ?
C31 C32 C33 C34 0.1(10) . . . . ?
C42 C32 C33 C34 178.5(6) . . . . ?
C32 C33 C34 C35 -1.9(12) . . . . ?
C33 C34 C35 C36 1.0(12) . . . . ?
C34 C35 C36 C31 1.6(11) . . . . ?
C32 C31 C36 C35 -3.4(10) . . . . ?
C3 C31 C36 C35 180.0(6) . . . . ?
N5 C4 C41 C46 -65.6(7) . . . . ?
N5 C4 C41 C42 118.9(6) . . . . ?
C46 C41 C42 C43 -1.1(9) . . . . ?
C4 C41 C42 C43 174.4(5) . . . . ?
C46 C41 C42 C32 179.1(6) . . . . ?
C4 C41 C42 C32 -5.4(8) . . . . ?
C33 C32 C42 C43 -55.6(8) . . . . ?
C31 C32 C42 C43 122.7(7) . . . . ?
C33 C32 C42 C41 124.2(7) . . . . ?
C31 C32 C42 C41 -57.5(8) . . . . ?
C41 C42 C43 C44 1.4(10) . . . . ?
C32 C42 C43 C44 -178.8(6) . . . . ?
C42 C43 C44 C45 -0.2(11) . . . . ?
C43 C44 C45 C46 -1.3(11) . . . . ?
C42 C41 C46 C45 -0.4(9) . . . . ?
C4 C41 C46 C45 -175.9(6) . . . . ?
C44 C45 C46 C41 1.6(11) . . . . ?
